data_2015274
loop_
_publ_author_name
'Kavitha, Savaridasson Jose'
'Panchanatheswaran, Krishnaswamy '
'Low, John N.'
'Ferguson, George'
'Glidewell, Christopher'

_publ_section_title
;
 Simple hydrogen-bonded chains in 2,2'-bipyridinium thiocyanate,
 hydrogen-bonded chains of rings in 2,2'-bipyridinium picrate and
 hydrogen-bonded sheets in 2,2'-bipyridinium hydrogensulfate
;
_journal_coeditor_code SK1900
_journal_issue 4
_journal_name_full 'Acta Crystallographica Section C'
_journal_page_first o165
_journal_page_last o169
_journal_paper_doi 10.1107/S0108270106005002
_journal_volume 62
_journal_year 2006
_chemical_formula_iupac 'C10 H9 N2 +, C6 H2 N3 O7 -'
_chemical_formula_moiety 'C10 H9 N2 +, C6 H2 N3 O7 -'
_chemical_formula_sum 'C16 H11 N5 O7'
_chemical_formula_weight 385.30
_chemical_name_systematic
;
2,2'-bipyridinium picrate
;
_space_group_IT_number 2
_symmetry_cell_setting triclinic
_symmetry_space_group_name_Hall '-P 1'
_symmetry_space_group_name_H-M 'P -1'
_atom_sites_solution_hydrogens geom
_atom_sites_solution_primary direct
_atom_sites_solution_secondary difmap
_cell_angle_alpha 71.681(3)
_cell_angle_beta 75.722(3)
_cell_angle_gamma 77.391(3)
_cell_formula_units_Z 2
_cell_length_a 7.4139(5)
_cell_length_b 9.3768(6)
_cell_length_c 12.3694(5)
_cell_measurement_reflns_used 3598
_cell_measurement_temperature 120(2)
_cell_measurement_theta_max 27.57
_cell_measurement_theta_min 3.24
_cell_volume 781.79(8)
_computing_cell_refinement 'DENZO (Otwinowski & Minor, 1997) and COLLECT'
_computing_data_collection 'COLLECT (Hooft, 1999)'
_computing_data_reduction 'DENZO and COLLECT'
_computing_molecular_graphics 'PLATON (Spek, 2003)'
_computing_publication_material 'SHELXL97 and PRPKAPPA (Ferguson, 1999)'
_computing_structure_refinement 'OSCAIL and SHELXL97 (Sheldrick, 1997)'
_computing_structure_solution 'OSCAIL (McArdle, 2003) and SHELXS97 (Sheldrick, 1997)'
_diffrn_ambient_temperature 120(2)
_diffrn_detector_area_resol_mean 9.091
_diffrn_measured_fraction_theta_full 0.996
_diffrn_measured_fraction_theta_max 0.996
_diffrn_measurement_device_type 'Nonius KappaCCD'
_diffrn_measurement_method '\f and \w scans'
_diffrn_radiation_monochromator graphite
_diffrn_radiation_source 'Bruker-Nonius FR591 rotating anode'
_diffrn_radiation_type 'Mo K\a'
_diffrn_radiation_wavelength 0.71073
_diffrn_reflns_av_R_equivalents 0.0677
_diffrn_reflns_av_sigmaI/netI 0.0746
_diffrn_reflns_limit_h_max 9
_diffrn_reflns_limit_h_min -9
_diffrn_reflns_limit_k_max 12
_diffrn_reflns_limit_k_min -12
_diffrn_reflns_limit_l_max 15
_diffrn_reflns_limit_l_min -16
_diffrn_reflns_number 17473
_diffrn_reflns_theta_full 27.57
_diffrn_reflns_theta_max 27.57
_diffrn_reflns_theta_min 3.24
_diffrn_standards_decay_% 0
_exptl_absorpt_coefficient_mu 0.132
_exptl_absorpt_correction_T_max 0.996
_exptl_absorpt_correction_T_min 0.975
_exptl_absorpt_correction_type multi-scan
_exptl_absorpt_process_details '(SADABS; Sheldrick, 2003)'
_exptl_crystal_colour yellow
_exptl_crystal_density_diffrn 1.637
_exptl_crystal_density_method 'not measured'
_exptl_crystal_description lath
_exptl_crystal_F_000 396
_exptl_crystal_size_max 0.12
_exptl_crystal_size_mid 0.09
_exptl_crystal_size_min 0.03
_refine_diff_density_max 0.238
_refine_diff_density_min -0.348
_refine_ls_extinction_method none
_refine_ls_goodness_of_fit_ref 1.044
_refine_ls_hydrogen_treatment constr
_refine_ls_matrix_type full
_refine_ls_number_parameters 253
_refine_ls_number_reflns 3598
_refine_ls_number_restraints 0
_refine_ls_restrained_S_all 1.044
_refine_ls_R_factor_all 0.1044
_refine_ls_R_factor_gt 0.0604
_refine_ls_shift/su_max 0.000
_refine_ls_shift/su_mean 0.000
_refine_ls_structure_factor_coef Fsqd
_refine_ls_weighting_details 'w=1/[\s^2^(Fo^2^)+(0.0489P)^2^+0.2955P] where P=(Fo^2^+2Fc^2^)/3'
_refine_ls_weighting_scheme calc
_refine_ls_wR_factor_gt 0.1063
_refine_ls_wR_factor_ref 0.1222
_reflns_number_gt 2432
_reflns_number_total 3598
_reflns_threshold_expression I>2\s(I)
_cod_data_source_file sk1900.cif
_cod_data_source_block II
_cod_database_code 2015274
_cod_database_fobs_code 2015274

loop_
_symmetry_equiv_pos_as_xyz
'x, y, z'
'-x, -y, -z'

loop_
_atom_site_type_symbol
_atom_site_label
_atom_site_fract_x
_atom_site_fract_y
_atom_site_fract_z
_atom_site_U_iso_or_equiv
_atom_site_adp_type
_atom_site_calc_flag
_atom_site_refinement_flags
_atom_site_occupancy
N N11 0.4171(2) 0.2553(2) 0.86870(14) 0.0218(4) Uani d . 1
C C12 0.3315(3) 0.1341(2) 0.93360(17) 0.0190(5) Uani d . 1
C C13 0.2532(3) 0.1275(2) 1.04843(17) 0.0207(5) Uani d . 1
C C14 0.2549(3) 0.2472(2) 1.09054(17) 0.0233(5) Uani d . 1
C C15 0.3368(3) 0.3724(2) 1.01852(17) 0.0233(5) Uani d . 1
C C16 0.4215(3) 0.3724(3) 0.90728(18) 0.0247(5) Uani d . 1
N N21 0.4031(2) 0.0635(2) 0.75783(14) 0.0236(4) Uani d . 1
C C22 0.3247(3) 0.0241(2) 0.87156(17) 0.0201(5) Uani d . 1
C C23 0.2389(3) -0.1044(2) 0.92588(17) 0.0213(5) Uani d . 1
C C24 0.2307(3) -0.1953(3) 0.85863(18) 0.0245(5) Uani d . 1
C C25 0.3070(3) -0.1559(3) 0.74172(18) 0.0258(5) Uani d . 1
C C26 0.3939(3) -0.0269(3) 0.69570(18) 0.0267(5) Uani d . 1
C C31 1.0533(3) 0.7446(2) 0.30058(17) 0.0194(5) Uani d . 1
O O31 1.1755(2) 0.78858(17) 0.21397(11) 0.0245(4) Uani d . 1
C C32 1.0223(3) 0.7930(2) 0.40585(16) 0.0198(5) Uani d . 1
N N32 1.1307(3) 0.9059(2) 0.40382(14) 0.0241(4) Uani d . 1
O O21 1.1392(2) 1.01949(17) 0.32060(12) 0.0310(4) Uani d . 1
O O22 1.2054(2) 0.88440(19) 0.48734(13) 0.0346(4) Uani d . 1
C C33 0.9025(3) 0.7397(2) 0.50656(17) 0.0203(5) Uani d . 1
C C34 0.7940(3) 0.6323(2) 0.51074(16) 0.0187(5) Uani d . 1
N N34 0.6730(2) 0.5704(2) 0.61814(14) 0.0216(4) Uani d . 1
O O41 0.6728(2) 0.61165(17) 0.70434(12) 0.0268(4) Uani d . 1
O O42 0.5768(2) 0.47558(18) 0.62274(12) 0.0284(4) Uani d . 1
C C35 0.8116(3) 0.5782(2) 0.41669(16) 0.0196(5) Uani d . 1
C C36 0.9358(3) 0.6318(2) 0.31605(16) 0.0189(5) Uani d . 1
N N36 0.9535(2) 0.5630(2) 0.22294(14) 0.0214(4) Uani d . 1
O O61 0.8987(2) 0.43891(18) 0.24778(12) 0.0294(4) Uani d . 1
O O62 1.0201(2) 0.63012(18) 0.12300(12) 0.0281(4) Uani d . 1
H H11 0.4732 0.2571 0.7968 0.026 Uiso calc R 1
H H13 0.1986 0.0413 1.0980 0.025 Uiso calc R 1
H H14 0.1998 0.2439 1.1691 0.028 Uiso calc R 1
H H15 0.3339 0.4567 1.0463 0.028 Uiso calc R 1
H H16 0.4832 0.4550 0.8576 0.030 Uiso calc R 1
H H23 0.1874 -0.1293 1.0067 0.026 Uiso calc R 1
H H24 0.1729 -0.2842 0.8928 0.029 Uiso calc R 1
H H25 0.3002 -0.2155 0.6938 0.031 Uiso calc R 1
H H26 0.4497 -0.0018 0.6156 0.032 Uiso calc R 1
H H33 0.8926 0.7743 0.5725 0.024 Uiso calc R 1
H H35 0.7384 0.5044 0.4212 0.023 Uiso calc R 1

loop_
_atom_site_aniso_label
_atom_site_aniso_U_11
_atom_site_aniso_U_22
_atom_site_aniso_U_33
_atom_site_aniso_U_12
_atom_site_aniso_U_13
_atom_site_aniso_U_23
N11 0.0189(9) 0.0277(11) 0.0174(9) -0.0068(8) 0.0011(7) -0.0058(8)
C12 0.0154(10) 0.0199(11) 0.0202(10) -0.0025(9) -0.0032(8) -0.0039(9)
C13 0.0188(11) 0.0213(12) 0.0187(10) -0.0040(9) 0.0000(8) -0.0032(9)
C14 0.0228(11) 0.0283(13) 0.0173(10) -0.0051(10) 0.0007(9) -0.0070(9)
C15 0.0255(12) 0.0217(12) 0.0241(11) -0.0069(9) -0.0024(9) -0.0080(9)
C16 0.0248(12) 0.0246(12) 0.0251(12) -0.0104(10) -0.0007(9) -0.0063(10)
N21 0.0249(10) 0.0273(11) 0.0184(9) -0.0056(8) -0.0019(7) -0.0067(8)
C22 0.0179(11) 0.0229(12) 0.0185(11) -0.0004(9) -0.0043(9) -0.0053(9)
C23 0.0193(11) 0.0238(12) 0.0199(11) -0.0032(9) -0.0014(8) -0.0065(9)
C24 0.0215(11) 0.0245(12) 0.0272(12) -0.0047(10) -0.0047(9) -0.0059(10)
C25 0.0238(12) 0.0299(13) 0.0278(12) -0.0025(10) -0.0068(9) -0.0132(10)
C26 0.0265(12) 0.0334(14) 0.0200(11) -0.0037(10) -0.0032(9) -0.0083(10)
C31 0.0194(11) 0.0197(11) 0.0170(10) -0.0032(9) -0.0019(9) -0.0029(9)
O31 0.0280(8) 0.0271(9) 0.0181(7) -0.0104(7) 0.0019(6) -0.0066(6)
C32 0.0208(11) 0.0197(11) 0.0178(10) -0.0061(9) -0.0019(9) -0.0031(9)
N32 0.0264(10) 0.0288(11) 0.0173(9) -0.0113(8) 0.0031(8) -0.0077(8)
O21 0.0430(10) 0.0252(9) 0.0227(8) -0.0159(8) 0.0007(7) -0.0020(7)
O22 0.0433(10) 0.0445(11) 0.0219(8) -0.0217(8) -0.0084(7) -0.0056(7)
C33 0.0210(11) 0.0188(11) 0.0187(10) -0.0014(9) -0.0017(9) -0.0045(9)
C34 0.0170(10) 0.0207(11) 0.0159(10) -0.0046(9) -0.0004(8) -0.0026(9)
N34 0.0185(9) 0.0254(10) 0.0183(9) -0.0040(8) -0.0019(7) -0.0033(8)
O41 0.0309(9) 0.0301(9) 0.0185(8) -0.0108(7) 0.0023(6) -0.0067(7)
O42 0.0247(8) 0.0361(10) 0.0258(8) -0.0175(7) -0.0014(6) -0.0043(7)
C35 0.0181(11) 0.0177(11) 0.0211(11) -0.0040(9) -0.0056(9) -0.0005(9)
C36 0.0197(11) 0.0203(11) 0.0170(10) -0.0041(9) -0.0028(8) -0.0055(9)
N36 0.0207(9) 0.0236(11) 0.0195(9) -0.0050(8) -0.0028(7) -0.0053(8)
O61 0.0371(9) 0.0268(9) 0.0287(9) -0.0149(8) -0.0024(7) -0.0102(7)
O62 0.0337(9) 0.0337(9) 0.0170(8) -0.0109(7) -0.0019(7) -0.0056(7)

loop_
_atom_type_symbol
_atom_type_description
_atom_type_scat_dispersion_real
_atom_type_scat_dispersion_imag
_atom_type_scat_source
C C 0.0033 0.0016 'International Tables Vol C Tables 4.2.6.8 and 6.1.1.4'
H H 0.0000 0.0000 'International Tables Vol C Tables 4.2.6.8 and 6.1.1.4'
N N 0.0061 0.0033 'International Tables Vol C Tables 4.2.6.8 and 6.1.1.4'
O O 0.0106 0.0060 'International Tables Vol C Tables 4.2.6.8 and 6.1.1.4'

loop_
_geom_angle_atom_site_label_1
_geom_angle_atom_site_label_2
_geom_angle_atom_site_label_3
_geom_angle
_geom_angle_publ_flag
C16 N11 C12 123.86(18) y
C16 N11 H11 118.1 no
C12 N11 H11 118.1 no
N11 C12 C13 117.78(19) y
N11 C12 C22 115.64(17) y
C13 C12 C22 126.53(19) y
C14 C13 C12 119.54(19) no
C14 C13 H13 120.2 no
C12 C13 H13 120.2 no
C13 C14 C15 120.25(19) no
C13 C14 H14 119.9 no
C15 C14 H14 119.9 no
C16 C15 C14 119.0(2) no
C16 C15 H15 120.5 no
C14 C15 H15 120.5 no
N11 C16 C15 119.44(19) no
N11 C16 H16 120.3 no
C15 C16 H16 120.3 no
C26 N21 C22 116.95(18) y
N21 C22 C23 123.67(19) y
N21 C22 C12 113.89(18) y
C23 C22 C12 122.40(18) y
C24 C23 C22 117.86(19) no
C24 C23 H23 121.1 no
C22 C23 H23 121.1 no
C25 C24 C23 119.5(2) no
C25 C24 H24 120.2 no
C23 C24 H24 120.2 no
C24 C25 C26 118.4(2) no
C24 C25 H25 120.8 no
C26 C25 H25 120.8 no
N21 C26 C25 123.5(2) no
N21 C26 H26 118.2 no
C25 C26 H26 118.2 no
O31 C31 C36 126.16(19) no
O31 C31 C32 122.66(18) no
C36 C31 C32 110.99(17) no
C33 C32 N32 116.99(18) no
C33 C32 C31 125.55(19) no
N32 C32 C31 117.45(16) no
O21 N32 O22 123.35(18) no
O21 N32 C32 118.46(17) no
O22 N32 C32 118.15(16) no
C32 C33 C34 118.35(19) no
C32 C33 H33 120.8 no
C34 C33 H33 120.8 no
C35 C34 C33 121.16(18) no
C35 C34 N34 119.88(18) no
C33 C34 N34 118.80(18) no
O42 N34 O41 122.30(16) no
O42 N34 C34 119.29(17) no
O41 N34 C34 118.38(17) no
C36 C35 C34 119.63(19) no
C36 C35 H35 120.2 no
C34 C35 H35 120.2 no
C35 C36 C31 124.29(18) no
C35 C36 N36 116.21(18) no
C31 C36 N36 119.43(17) no
O62 N36 O61 122.54(17) no
O62 N36 C36 119.23(17) no
O61 N36 C36 118.22(16) no

loop_
_geom_bond_atom_site_label_1
_geom_bond_atom_site_label_2
_geom_bond_distance
_geom_bond_publ_flag
N11 C16 1.338(3) no
N11 C12 1.352(3) no
N11 H11 0.88 no
C12 C13 1.383(3) no
C12 C22 1.481(3) no
C13 C14 1.381(3) no
C13 H13 0.95 no
C14 C15 1.388(3) no
C14 H14 0.95 no
C15 C16 1.364(3) no
C15 H15 0.95 no
C16 H16 0.95 no
N21 C26 1.332(3) no
N21 C22 1.348(3) no
C22 C23 1.387(3) no
C23 C24 1.384(3) no
C23 H23 0.95 no
C24 C25 1.378(3) no
C24 H24 0.95 no
C25 C26 1.389(3) no
C25 H25 0.95 no
C26 H26 0.95 no
C31 C32 1.460(3) y
C32 C33 1.359(3) y
C33 C34 1.401(3) y
C34 C35 1.376(3) y
C35 C36 1.376(3) y
C36 C31 1.452(3) y
C31 O31 1.243(2) y
C32 N32 1.454(3) y
C34 N34 1.436(2) y
C36 N36 1.454(3) y
N32 O21 1.227(2) no
N32 O22 1.231(2) no
C33 H33 0.95 no
N34 O42 1.236(2) no
N34 O41 1.243(2) no
C35 H35 0.95 no
N36 O62 1.230(2) no
N36 O61 1.238(2) no

loop_
_geom_hbond_atom_site_label_D
_geom_hbond_atom_site_label_H
_geom_hbond_atom_site_label_A
_geom_hbond_site_symmetry_A
_geom_hbond_distance_DH
_geom_hbond_distance_HA
_geom_hbond_distance_DA
_geom_hbond_angle_DHA
_geom_hbond_publ_flag
N11 H11 N21 . 0.88 2.21 2.613(3) 107 y
N11 H11 O42 . 0.88 2.55 3.204(2) 131 y
C13 H13 O31 1_446 0.95 2.37 3.279(2) 160 y
C14 H14 O21 1_446 0.95 2.38 3.028(2) 125 y
C16 H16 O41 . 0.95 2.36 3.284(3) 164 y
C23 H23 O31 1_446 0.95 2.42 3.325(2) 159 y
C35 H35 O42 2_666 0.95 2.48 3.204(3) 133 y

loop_
_geom_torsion_atom_site_label_1
_geom_torsion_atom_site_label_2
_geom_torsion_atom_site_label_3
_geom_torsion_atom_site_label_4
_geom_torsion
_geom_torsion_publ_flag
C16 N11 C12 C13 -3.7(3) no
C16 N11 C12 C22 173.81(18) no
N11 C12 C13 C14 3.8(3) no
C22 C12 C13 C14 -173.40(19) no
C12 C13 C14 C15 -0.8(3) no
C13 C14 C15 C16 -2.5(3) no
C12 N11 C16 C15 0.4(3) no
C14 C15 C16 N11 2.8(3) no
C26 N21 C22 C23 0.8(3) no
C26 N21 C22 C12 -176.93(18) no
N11 C12 C22 N21 -1.1(3) y
C13 C12 C22 N21 176.17(19) no
N11 C12 C22 C23 -178.91(18) no
C13 C12 C22 C23 -1.6(3) no
N21 C22 C23 C24 -1.2(3) no
C12 C22 C23 C24 176.33(19) no
C22 C23 C24 C25 0.0(3) no
C23 C24 C25 C26 1.4(3) no
C22 N21 C26 C25 0.8(3) no
C24 C25 C26 N21 -1.9(3) no
O31 C31 C32 C33 -174.2(2) no
C36 C31 C32 C33 1.0(3) no
O31 C31 C32 N32 4.7(3) no
C36 C31 C32 N32 179.89(17) no
C33 C32 N32 O21 -133.5(2) no
C31 C32 N32 O21 47.5(3) y
C33 C32 N32 O22 44.6(3) no
C31 C32 N32 O22 -134.4(2) no
N32 C32 C33 C34 179.09(18) no
C31 C32 C33 C34 -2.0(3) no
C32 C33 C34 C35 1.9(3) no
C32 C33 C34 N34 177.35(18) no
C35 C34 N34 O42 -4.5(3) no
C33 C34 N34 O42 -179.97(18) no
C35 C34 N34 O41 173.68(18) no
C33 C34 N34 O41 -1.8(3) y
C33 C34 C35 C36 -0.9(3) no
N34 C34 C35 C36 -176.31(18) no
C34 C35 C36 C31 -0.1(3) no
C34 C35 C36 N36 176.78(18) no
O31 C31 C36 C35 175.1(2) no
C32 C31 C36 C35 0.1(3) no
O31 C31 C36 N36 -1.7(3) no
C32 C31 C36 N36 -176.68(17) no
C35 C36 N36 O62 160.79(18) no
C31 C36 N36 O62 -22.2(3) no
C35 C36 N36 O61 -18.6(3) no
C31 C36 N36 O61 158.46(18) y
